data_4340813
loop_
_publ_author_name
'Berenguer, Jes\'us R'
'Lalinde, Elena'
'Mart\'in, Antonio'
'Moreno, M. Teresa'
'Ruiz, Santiago'
'S\'anchez, Sergio'
'Shahsavari, Hamid R.'

_publ_section_title
;
 Photophysical Responses in Pt2Pb Clusters Driven by Solvent Interactions
 and Structural Changes in the Pb(II) Environment.
;
_journal_issue 16
_journal_name_full 'Inorganic chemistry'
_journal_page_first 8770
_journal_page_last 8785
_journal_paper_doi 10.1021/ic501458q
_journal_volume 53
_journal_year 2014
_chemical_compound_source 'synthesis as described'
_chemical_formula_moiety 'C44 H24 F10 N4 Pb1 Pt2 S2, 2(C1 H1 Cl3)'
_chemical_formula_sum 'C46 H26 Cl6 F10 N4 Pb Pt2 S2'
_chemical_formula_weight 1698.9
_chemical_name_common 'Compound X'
_chemical_name_systematic
;
 ?
;
_space_group_IT_number 2
_symmetry_cell_setting triclinic
_symmetry_Int_Tables_number 2
_symmetry_space_group_name_Hall '-P 1'
_symmetry_space_group_name_H-M 'P -1'
_atom_sites_solution_hydrogens constr
_atom_sites_solution_primary direct
_atom_sites_solution_secondary difmap
_audit_conform_dict_location ftp://ftp.iucr.org/pub/cif_core.dic
_audit_conform_dict_name cif_core.dic
_audit_conform_dict_version 2.4
_audit_creation_date 2013-11-14T12:33:44-00:00
_audit_creation_method 'WinGX routine CIF_UPDATE'
_cell_angle_alpha 79.130(2)
_cell_angle_beta 85.227(3)
_cell_angle_gamma 61.443(2)
_cell_formula_units_Z 2
_cell_length_a 12.6330(3)
_cell_length_b 13.0439(5)
_cell_length_c 17.2434(8)
_cell_measurement_reflns_used 10424
_cell_measurement_temperature 173(1)
_cell_measurement_theta_max 0
_cell_measurement_theta_min 0
_cell_measurement_wavelength 0.71073
_cell_volume 2450.89(17)
_computing_cell_refinement 'HKL Scalepack (Otwinowski & Minor 1997)'
_computing_data_collection 'Collect (Bruker AXS BV, 1997-2004)'
_computing_data_reduction 'HKL Denzo and Scalepack (Otwinowski & Minor 1997)'
_computing_molecular_graphics 'Ortep-3 for Windows (Farrugia, 1997)'
_computing_publication_material 'WinGX publication routines (Farrugia, 1999)'
_computing_structure_refinement 'SHELXL-97 (Sheldrick, 2008)'
_diffrn_ambient_temperature 173(1)
_diffrn_detector 'CCD plate'
_diffrn_detector_area_resol_mean 9
_diffrn_measured_fraction_theta_full 0.991
_diffrn_measured_fraction_theta_max 0.991
_diffrn_measurement_device '95mm CCD camera on \k-goniostat'
_diffrn_measurement_device_type KappaCCD
_diffrn_measurement_method 'CCD rotation images, thick slices'
_diffrn_orient_matrix_type 'by Bruker AXS Collect from scalepack cell'
_diffrn_orient_matrix_UB_11 0.10869E-2
_diffrn_orient_matrix_UB_12 -0.113279E-1
_diffrn_orient_matrix_UB_13 0.589786E-1
_diffrn_orient_matrix_UB_21 -0.894005E-1
_diffrn_orient_matrix_UB_22 0.511176E-1
_diffrn_orient_matrix_UB_23 -0.1424E-3
_diffrn_orient_matrix_UB_31 -0.113524E-1
_diffrn_orient_matrix_UB_32 -0.714406E-1
_diffrn_orient_matrix_UB_33 0.29938E-2
_diffrn_radiation_monochromator graphite
_diffrn_radiation_probe x-ray
_diffrn_radiation_type MoK\a
_diffrn_radiation_wavelength 0.71073
_diffrn_reflns_av_unetI/netI 0.0412
_diffrn_reflns_limit_h_max 16
_diffrn_reflns_limit_h_min 0
_diffrn_reflns_limit_k_max 16
_diffrn_reflns_limit_k_min -14
_diffrn_reflns_limit_l_max 22
_diffrn_reflns_limit_l_min -22
_diffrn_reflns_number 11133
_diffrn_reflns_theta_full 27.47
_diffrn_reflns_theta_max 27.47
_diffrn_reflns_theta_min 2.33
_diffrn_source 'Enraf Nonius FR590'
_exptl_absorpt_coefficient_mu 9.61
_exptl_absorpt_correction_T_max 1.0000
_exptl_absorpt_correction_T_min 0.9800
_exptl_absorpt_correction_type multi-scan
_exptl_absorpt_process_details
;
[c.f. r.h. blessing, acta cryst. (1995), a51, 33-38]
;
_exptl_crystal_colour orange
_exptl_crystal_density_diffrn 2.302
_exptl_crystal_density_method 'not measured'
_exptl_crystal_description block
_exptl_crystal_F_000 1584
_exptl_crystal_size_max 0.2
_exptl_crystal_size_mid 0.1
_exptl_crystal_size_min 0.1
_refine_diff_density_max 2.245
_refine_diff_density_min -2.128
_refine_diff_density_rms 0.198
_refine_ls_extinction_coef 0.00044(6)
_refine_ls_extinction_expression Fc^*^=kFc[1+0.001xFc^2^\l^3^/sin(2\q)]^-1/4^
_refine_ls_extinction_method SHELXL
_refine_ls_goodness_of_fit_ref 1.029
_refine_ls_hydrogen_treatment constr
_refine_ls_matrix_type full
_refine_ls_number_parameters 659
_refine_ls_number_reflns 11133
_refine_ls_number_restraints 0
_refine_ls_restrained_S_all 1.029
_refine_ls_R_factor_all 0.0543
_refine_ls_R_factor_gt 0.0377
_refine_ls_shift/su_max 0
_refine_ls_shift/su_mean 0
_refine_ls_structure_factor_coef Fsqd
_refine_ls_weighting_details 'calc w=1/[\s^2^(Fo^2^)+(0.0345P)^2^+20.1961P] where P=(Fo^2^+2Fc^2^)/3'
_refine_ls_weighting_scheme calc
_refine_ls_wR_factor_gt 0.0814
_refine_ls_wR_factor_ref 0.09
_reflns_number_gt 9039
_reflns_number_total 11133
_reflns_threshold_expression >2\s(I)
_cod_data_source_file ic501458q_si_003.cif
_cod_data_source_block 5_2CHCl3
_cod_depositor_comments 'Adding full bibliography for 4340810--4340817.cif.'
_cod_original_cell_volume 2450.89(16)
_cod_database_code 4340813

loop_
_symmetry_equiv_pos_as_xyz
'x, y, z'
'-x, -y, -z'

loop_
_atom_site_label
_atom_site_type_symbol
_atom_site_fract_x
_atom_site_fract_y
_atom_site_fract_z
_atom_site_U_iso_or_equiv
_atom_site_adp_type
_atom_site_occupancy
_atom_site_symmetry_multiplicity
_atom_site_calc_flag
_atom_site_refinement_flags
_atom_site_disorder_assembly
_atom_site_disorder_group
Pt1 Pt 0.41319(2) -0.05185(2) 0.376282(14) 0.02007(7) Uani 1 1 d . . .
Pt2 Pt 0.13709(2) -0.04334(2) 0.126974(14) 0.02018(7) Uani 1 1 d . . .
Pb1 Pb 0.28092(2) -0.03204(2) 0.244458(15) 0.02298(8) Uani 1 1 d . . .
C2 C 0.2591(7) 0.2125(7) 0.3790(5) 0.0345(17) Uani 1 1 d . . .
H2 H 0.3121 0.2228 0.3416 0.041 Uiso 1 1 calc R . .
C3 C 0.1665(8) 0.3116(8) 0.4060(5) 0.044(2) Uani 1 1 d . . .
H3 H 0.1592 0.3864 0.3873 0.053 Uiso 1 1 calc R . .
C4 C 0.0869(7) 0.2981(9) 0.4598(6) 0.048(2) Uani 1 1 d . . .
H4 H 0.0244 0.3634 0.478 0.058 Uiso 1 1 calc R . .
C5 C 0.1006(7) 0.1869(9) 0.4866(5) 0.045(2) Uani 1 1 d . . .
H5 H 0.0474 0.1767 0.5239 0.054 Uiso 1 1 calc R . .
C6 C 0.1462(7) -0.0706(9) 0.5339(5) 0.042(2) Uani 1 1 d . . .
H6 H 0.0807 -0.0145 0.5576 0.05 Uiso 1 1 calc R . .
C7 C 0.1710(8) -0.1862(10) 0.5509(5) 0.050(3) Uani 1 1 d . . .
H7 H 0.1239 -0.209 0.5869 0.06 Uiso 1 1 calc R . .
C8 C 0.2665(8) -0.2698(9) 0.5144(5) 0.046(2) Uani 1 1 d . . .
H8 H 0.2816 -0.3482 0.5243 0.055 Uiso 1 1 calc R . .
C9 C 0.3405(7) -0.2364(8) 0.4623(5) 0.0380(19) Uani 1 1 d . . .
H9 H 0.4057 -0.2933 0.439 0.046 Uiso 1 1 calc R . .
C10 C 0.3172(6) -0.1197(7) 0.4454(4) 0.0254(15) Uani 1 1 d . . .
C11 C 0.2176(6) -0.0346(7) 0.4811(4) 0.0308(17) Uani 1 1 d . . .
C12 C 0.1936(6) 0.0881(7) 0.4589(4) 0.0329(17) Uani 1 1 d . . .
C13 C 0.5536(6) -0.2117(6) 0.3637(4) 0.0222(14) Uani 1 1 d . . .
C14 C 0.6237(6) -0.2887(6) 0.4279(4) 0.0293(16) Uani 1 1 d . . .
C15 C 0.7222(7) -0.3989(7) 0.4243(5) 0.0351(18) Uani 1 1 d . . .
C16 C 0.7554(7) -0.4372(7) 0.3530(5) 0.042(2) Uani 1 1 d . . .
C17 C 0.6901(7) -0.3643(7) 0.2865(5) 0.0391(19) Uani 1 1 d . . .
C18 C 0.5932(6) -0.2533(7) 0.2933(4) 0.0320(17) Uani 1 1 d . . .
C19 C 0.4914(7) 0.0909(7) 0.2371(4) 0.0283(16) Uani 1 1 d . . .
C20 C 0.5722(9) 0.1301(10) 0.2006(5) 0.054(3) Uani 1 1 d . . .
H20 H 0.5579 0.1716 0.1492 0.065 Uiso 1 1 calc R . .
C21 C 0.6716(11) 0.1071(13) 0.2407(6) 0.077(4) Uani 1 1 d . . .
H21 H 0.7249 0.1337 0.217 0.093 Uiso 1 1 calc R . .
C22 C 0.6927(10) 0.0451(12) 0.3157(6) 0.071(4) Uani 1 1 d . . .
H22 H 0.7591 0.0308 0.3442 0.085 Uiso 1 1 calc R . .
C23 C 0.6152(7) 0.0043(9) 0.3483(5) 0.045(2) Uani 1 1 d . . .
H23 H 0.6318 -0.0412 0.3985 0.053 Uiso 1 1 calc R . .
C24 C 0.1695(7) 0.1601(6) 0.0277(4) 0.0295(16) Uani 1 1 d . . .
H24 H 0.0979 0.2089 0.0507 0.035 Uiso 1 1 calc R . .
C25 C 0.2250(8) 0.2116(7) -0.0262(5) 0.0393(19) Uani 1 1 d . . .
H25 H 0.192 0.2935 -0.0393 0.047 Uiso 1 1 calc R . .
C26 C 0.3315(8) 0.1375(8) -0.0603(4) 0.039(2) Uani 1 1 d . . .
H26 H 0.3708 0.1693 -0.0971 0.047 Uiso 1 1 calc R . .
C27 C 0.3783(7) 0.0171(7) -0.0393(4) 0.0312(16) Uani 1 1 d . . .
H27 H 0.4494 -0.0332 -0.062 0.037 Uiso 1 1 calc R . .
C28 C 0.4655(6) -0.2463(7) 0.0176(4) 0.0324(17) Uani 1 1 d . . .
H28 H 0.5149 -0.2263 -0.0181 0.039 Uiso 1 1 calc R . .
C29 C 0.4966(7) -0.3631(7) 0.0446(5) 0.039(2) Uani 1 1 d . . .
H29 H 0.5666 -0.4221 0.0267 0.047 Uiso 1 1 calc R . .
C30 C 0.4243(7) -0.3940(7) 0.0986(5) 0.0378(19) Uani 1 1 d . . .
H30 H 0.4459 -0.4733 0.1167 0.045 Uiso 1 1 calc R . .
C31 C 0.3189(7) -0.3052(7) 0.1257(4) 0.0325(17) Uani 1 1 d . . .
H31 H 0.2712 -0.326 0.1623 0.039 Uiso 1 1 calc R . .
C32 C 0.2846(6) -0.1858(6) 0.0984(4) 0.0227(14) Uani 1 1 d . . .
C33 C 0.3599(6) -0.1579(6) 0.0436(4) 0.0232(14) Uani 1 1 d . . .
C34 C 0.3193(6) -0.0296(6) 0.0159(4) 0.0244(14) Uani 1 1 d . . .
C35 C 0.0655(6) -0.1367(6) 0.2005(4) 0.0249(15) Uani 1 1 d . . .
C36 C -0.0413(7) -0.1308(8) 0.1808(4) 0.038(2) Uani 1 1 d . . .
C37 C -0.0975(8) -0.1868(10) 0.2303(5) 0.052(3) Uani 1 1 d . . .
C38 C -0.0458(8) -0.2540(9) 0.3016(5) 0.050(3) Uani 1 1 d . . .
C39 C 0.0617(7) -0.2624(7) 0.3230(4) 0.0348(18) Uani 1 1 d . . .
C40 C 0.1134(6) -0.2042(6) 0.2723(4) 0.0281(15) Uani 1 1 d . . .
C41 C -0.0374(6) 0.1803(7) 0.2012(5) 0.0345(18) Uani 1 1 d . . .
C42 C -0.1393(8) 0.2912(8) 0.1982(6) 0.055(3) Uani 1 1 d . . .
H42 H -0.1526 0.3343 0.2386 0.065 Uiso 1 1 calc R . .
C43 C -0.2197(8) 0.3371(9) 0.1366(6) 0.061(3) Uani 1 1 d . . .
H43 H -0.2866 0.4114 0.1346 0.074 Uiso 1 1 calc R . .
C44 C -0.2006(7) 0.2723(8) 0.0778(5) 0.045(2) Uani 1 1 d . . .
H44 H -0.2554 0.3006 0.0363 0.054 Uiso 1 1 calc R . .
C45 C -0.1001(6) 0.1665(7) 0.0818(4) 0.0313(16) Uani 1 1 d . . .
H45 H -0.0862 0.1243 0.0409 0.038 Uiso 1 1 calc R . .
F14 F 0.5960(4) -0.2574(4) 0.5011(3) 0.0414(11) Uani 1 1 d . . .
F15 F 0.7880(5) -0.4679(4) 0.4884(3) 0.0520(13) Uani 1 1 d . . .
F16 F 0.8497(5) -0.5424(4) 0.3481(3) 0.0592(15) Uani 1 1 d . . .
F17 F 0.7221(5) -0.3983(5) 0.2153(3) 0.0588(15) Uani 1 1 d . . .
F18 F 0.5369(4) -0.1863(4) 0.2239(2) 0.0433(12) Uani 1 1 d . . .
F36 F -0.0971(4) -0.0684(5) 0.1110(3) 0.0512(14) Uani 1 1 d . . .
F37 F -0.2026(6) -0.1770(7) 0.2089(3) 0.086(2) Uani 1 1 d . . .
F38 F -0.0970(6) -0.3107(7) 0.3495(3) 0.079(2) Uani 1 1 d . . .
F39 F 0.1135(4) -0.3289(5) 0.3926(3) 0.0473(13) Uani 1 1 d . . .
F40 F 0.2196(4) -0.2193(4) 0.2983(3) 0.0392(11) Uani 1 1 d . . .
N1 N 0.2739(5) 0.1033(5) 0.4052(3) 0.0252(13) Uani 1 1 d . . .
N2 N 0.5152(5) 0.0275(5) 0.3103(3) 0.0253(13) Uani 1 1 d . . .
N3 N 0.2148(5) 0.0428(5) 0.0478(3) 0.0237(12) Uani 1 1 d . . .
N4 N -0.0178(5) 0.1176(5) 0.1420(3) 0.0241(12) Uani 1 1 d . . .
S1 S 0.36229(17) 0.12947(17) 0.18343(11) 0.0320(4) Uani 1 1 d . . .
S2 S 0.05954(18) 0.1283(2) 0.28236(13) 0.0524(7) Uani 1 1 d . . .
C46A C 0.4879(8) 0.3998(9) 0.3468(5) 0.049(2) Uani 0.7 1 d P A 1
H46A H 0.5188 0.3212 0.3797 0.059 Uiso 0.7 1 calc PR A 1
Cl1A Cl 0.3663(4) 0.4197(4) 0.2886(3) 0.0738(11) Uani 0.7 1 d P A 1
Cl2A Cl 0.6027(4) 0.3988(4) 0.2856(2) 0.0680(10) Uani 0.7 1 d P A 1
Cl3A Cl 0.4381(4) 0.5003(4) 0.4089(3) 0.0757(11) Uani 0.7 1 d P A 1
C46B C 0.4879(8) 0.3998(9) 0.3468(5) 0.049(2) Uani 0.3 1 d P B 2
H46B H 0.5304 0.3457 0.3947 0.059 Uiso 0.3 1 calc PR B 2
Cl1B Cl 0.5028(9) 0.3235(10) 0.2840(6) 0.0738(11) Uani 0.3 1 d P B 2
Cl2B Cl 0.5654(9) 0.4920(10) 0.3104(5) 0.0680(10) Uani 0.3 1 d P B 2
Cl3B Cl 0.3525(9) 0.5030(9) 0.3746(6) 0.0757(11) Uani 0.3 1 d P B 2
C47A C 0.1333(9) 0.4361(9) 0.1456(7) 0.064(3) Uani 0.6 1 d P C 1
H47A H 0.1868 0.3595 0.1771 0.076 Uiso 0.6 1 calc PR C 1
Cl4A Cl 0.2166(9) 0.4611(7) 0.0697(8) 0.124(3) Uani 0.6 1 d P C 1
Cl5A Cl 0.0076(6) 0.4271(7) 0.1231(5) 0.103(2) Uani 0.6 1 d P C 1
Cl6A Cl 0.0893(8) 0.5435(6) 0.2082(4) 0.115(2) Uani 0.6 1 d P C 1
C47B C 0.1333(9) 0.4361(9) 0.1456(7) 0.064(3) Uani 0.4 1 d P D 2
H47B H 0.198 0.3542 0.1575 0.076 Uiso 0.4 1 calc PR D 2
Cl4B Cl 0.1729(14) 0.5208(11) 0.0718(14) 0.124(3) Uani 0.4 1 d P D 2
Cl5B Cl 0.0186(10) 0.4541(11) 0.0685(8) 0.103(2) Uani 0.4 1 d P . 2
Cl6B Cl 0.0442(12) 0.4757(10) 0.2207(7) 0.115(2) Uani 0.4 1 d P D 2

loop_
_atom_site_aniso_label
_atom_site_aniso_U_11
_atom_site_aniso_U_22
_atom_site_aniso_U_33
_atom_site_aniso_U_23
_atom_site_aniso_U_13
_atom_site_aniso_U_12
Pt1 0.01730(13) 0.02573(14) 0.01740(13) -0.00225(10) -0.00012(9) -0.01080(11)
Pt2 0.01919(13) 0.02459(14) 0.01654(13) -0.00341(10) -0.00037(9) -0.01011(11)
Pb1 0.01900(13) 0.02956(14) 0.02079(13) -0.00468(10) -0.00285(9) -0.01119(11)
C2 0.039(4) 0.032(4) 0.031(4) -0.010(3) 0.000(3) -0.014(4)
C3 0.040(5) 0.036(5) 0.049(5) -0.017(4) -0.011(4) -0.007(4)
C4 0.029(4) 0.059(6) 0.051(6) -0.033(5) -0.003(4) -0.007(4)
C5 0.026(4) 0.069(6) 0.040(5) -0.029(5) 0.004(3) -0.016(4)
C6 0.026(4) 0.078(7) 0.026(4) -0.008(4) 0.002(3) -0.028(4)
C7 0.047(5) 0.090(8) 0.028(4) 0.009(5) 0.000(4) -0.051(6)
C8 0.046(5) 0.062(6) 0.043(5) 0.012(4) -0.006(4) -0.042(5)
C9 0.037(4) 0.046(5) 0.038(4) 0.006(4) -0.002(3) -0.029(4)
C10 0.022(3) 0.044(4) 0.018(3) -0.001(3) -0.001(3) -0.023(3)
C11 0.020(3) 0.054(5) 0.021(4) -0.009(3) 0.000(3) -0.020(3)
C12 0.018(3) 0.051(5) 0.027(4) -0.015(3) -0.003(3) -0.010(3)
C13 0.017(3) 0.024(3) 0.024(3) -0.003(3) 0.000(3) -0.009(3)
C14 0.029(4) 0.028(4) 0.028(4) 0.000(3) -0.007(3) -0.011(3)
C15 0.031(4) 0.028(4) 0.043(5) -0.001(3) -0.013(3) -0.011(3)
C16 0.036(4) 0.027(4) 0.052(5) -0.007(4) -0.012(4) -0.004(4)
C17 0.036(4) 0.034(4) 0.039(5) -0.020(4) -0.001(4) -0.005(4)
C18 0.024(4) 0.035(4) 0.029(4) -0.002(3) -0.007(3) -0.008(3)
C19 0.043(4) 0.035(4) 0.022(3) -0.004(3) 0.001(3) -0.031(4)
C20 0.079(7) 0.088(7) 0.029(4) 0.008(5) -0.004(4) -0.071(6)
C21 0.089(8) 0.155(12) 0.042(6) 0.001(7) 0.000(5) -0.106(9)
C22 0.072(7) 0.146(11) 0.038(5) 0.000(6) -0.005(5) -0.092(8)
C23 0.044(5) 0.073(6) 0.034(4) -0.003(4) -0.007(4) -0.043(5)
C24 0.036(4) 0.025(4) 0.026(4) 0.000(3) -0.004(3) -0.014(3)
C25 0.053(5) 0.033(4) 0.035(4) 0.001(4) -0.005(4) -0.024(4)
C26 0.057(5) 0.054(5) 0.020(4) 0.003(4) -0.001(3) -0.040(5)
C27 0.036(4) 0.045(5) 0.020(3) -0.009(3) 0.003(3) -0.024(4)
C28 0.025(4) 0.046(5) 0.024(4) -0.007(3) 0.001(3) -0.016(3)
C29 0.026(4) 0.037(4) 0.034(4) -0.009(4) -0.001(3) 0.004(3)
C30 0.035(4) 0.024(4) 0.042(5) -0.006(3) -0.005(4) -0.004(3)
C31 0.037(4) 0.035(4) 0.030(4) -0.005(3) -0.001(3) -0.021(4)
C32 0.018(3) 0.027(4) 0.019(3) -0.006(3) 0.000(3) -0.007(3)
C33 0.022(3) 0.030(4) 0.018(3) -0.007(3) -0.002(3) -0.011(3)
C34 0.019(3) 0.032(4) 0.022(3) -0.008(3) 0.001(3) -0.011(3)
C35 0.025(3) 0.031(4) 0.023(3) -0.003(3) 0.001(3) -0.016(3)
C36 0.039(4) 0.064(6) 0.022(4) 0.001(4) -0.005(3) -0.033(4)
C37 0.046(5) 0.097(8) 0.033(5) 0.010(5) -0.010(4) -0.056(6)
C38 0.054(5) 0.083(7) 0.032(4) 0.010(5) 0.002(4) -0.053(5)
C39 0.039(4) 0.047(5) 0.023(4) -0.002(3) -0.002(3) -0.025(4)
C40 0.032(4) 0.031(4) 0.026(4) 0.001(3) -0.002(3) -0.021(3)
C41 0.019(4) 0.045(5) 0.034(4) -0.018(4) 0.001(3) -0.007(3)
C42 0.041(5) 0.052(6) 0.054(6) -0.037(5) -0.014(4) 0.004(4)
C43 0.039(5) 0.049(6) 0.063(7) -0.019(5) -0.017(5) 0.012(4)
C44 0.033(4) 0.051(5) 0.038(5) -0.004(4) -0.018(4) -0.006(4)
C45 0.027(4) 0.035(4) 0.026(4) -0.003(3) -0.009(3) -0.010(3)
F14 0.041(3) 0.048(3) 0.026(2) -0.004(2) -0.0076(19) -0.013(2)
F15 0.055(3) 0.034(3) 0.048(3) 0.006(2) -0.028(2) -0.006(2)
F16 0.045(3) 0.035(3) 0.071(4) -0.020(3) -0.015(3) 0.008(2)
F17 0.047(3) 0.056(3) 0.044(3) -0.026(3) 0.001(2) 0.006(3)
F18 0.034(2) 0.049(3) 0.022(2) -0.002(2) -0.0009(18) 0.000(2)
F36 0.052(3) 0.084(4) 0.034(3) 0.012(3) -0.019(2) -0.050(3)
F37 0.076(4) 0.166(7) 0.056(4) 0.023(4) -0.021(3) -0.099(5)
F38 0.085(4) 0.147(6) 0.041(3) 0.022(4) -0.004(3) -0.096(5)
F39 0.052(3) 0.063(3) 0.030(2) 0.015(2) -0.007(2) -0.036(3)
F40 0.034(2) 0.051(3) 0.035(2) 0.014(2) -0.0137(19) -0.027(2)
N1 0.022(3) 0.032(3) 0.018(3) -0.009(2) -0.002(2) -0.008(3)
N2 0.026(3) 0.038(3) 0.020(3) -0.005(3) 0.001(2) -0.023(3)
N3 0.029(3) 0.031(3) 0.016(3) 0.001(2) -0.002(2) -0.019(3)
N4 0.022(3) 0.028(3) 0.018(3) -0.006(2) -0.001(2) -0.008(2)
S1 0.0358(10) 0.0312(10) 0.0276(9) 0.0029(8) -0.0054(8) -0.0166(8)
S2 0.0245(10) 0.0776(17) 0.0367(12) -0.0330(12) -0.0076(9) -0.0002(10)
C46A 0.052(5) 0.055(6) 0.041(5) -0.010(4) 0.006(4) -0.025(5)
Cl1A 0.083(2) 0.090(3) 0.073(2) -0.003(2) -0.007(2) -0.063(2)
Cl2A 0.068(2) 0.097(3) 0.055(2) -0.015(2) 0.0173(17) -0.053(2)
Cl3A 0.078(3) 0.065(2) 0.082(3) -0.039(2) 0.010(2) -0.024(2)
C46B 0.052(5) 0.055(6) 0.041(5) -0.010(4) 0.006(4) -0.025(5)
Cl1B 0.083(2) 0.090(3) 0.073(2) -0.003(2) -0.007(2) -0.063(2)
Cl2B 0.068(2) 0.097(3) 0.055(2) -0.015(2) 0.0173(17) -0.053(2)
Cl3B 0.078(3) 0.065(2) 0.082(3) -0.039(2) 0.010(2) -0.024(2)
C47A 0.056(6) 0.037(5) 0.090(8) -0.016(5) 0.002(6) -0.015(5)
Cl4A 0.098(7) 0.092(6) 0.180(5) -0.026(8) 0.063(6) -0.054(6)
Cl5A 0.083(3) 0.084(4) 0.162(8) -0.050(5) 0.033(5) -0.052(3)
Cl6A 0.158(6) 0.098(4) 0.103(4) -0.043(4) 0.017(4) -0.065(4)
C47B 0.056(6) 0.037(5) 0.090(8) -0.016(5) 0.002(6) -0.015(5)
Cl4B 0.098(7) 0.092(6) 0.180(5) -0.026(8) 0.063(6) -0.054(6)
Cl5B 0.083(3) 0.084(4) 0.162(8) -0.050(5) 0.033(5) -0.052(3)
Cl6B 0.158(6) 0.098(4) 0.103(4) -0.043(4) 0.017(4) -0.065(4)

loop_
_atom_type_symbol
_atom_type_description
_atom_type_scat_dispersion_real
_atom_type_scat_dispersion_imag
_atom_type_scat_source
C C 0.0033 0.0016 'International Tables Vol C Tables 4.2.6.8 and 6.1.1.4'
H H 0 0 'International Tables Vol C Tables 4.2.6.8 and 6.1.1.4'
Cl Cl 0.1484 0.1585 'International Tables Vol C Tables 4.2.6.8 and 6.1.1.4'
F F 0.0171 0.0103 'International Tables Vol C Tables 4.2.6.8 and 6.1.1.4'
N N 0.0061 0.0033 'International Tables Vol C Tables 4.2.6.8 and 6.1.1.4'
Pb Pb -3.3944 10.1111 'International Tables Vol C Tables 4.2.6.8 and 6.1.1.4'
Pt Pt -1.7033 8.3905 'International Tables Vol C Tables 4.2.6.8 and 6.1.1.4'
S S 0.1246 0.1234 'International Tables Vol C Tables 4.2.6.8 and 6.1.1.4'

loop_
_geom_angle_atom_site_label_1
_geom_angle_atom_site_label_2
_geom_angle_atom_site_label_3
_geom_angle
C10 Pt1 C13 94.8(3)
C10 Pt1 N1 80.9(3)
C13 Pt1 N1 172.3(2)
C10 Pt1 N2 175.4(3)
C13 Pt1 N2 87.6(2)
N1 Pt1 N2 96.2(2)
C10 Pt1 Pb1 88.55(18)
C13 Pt1 Pb1 95.48(19)
N1 Pt1 Pb1 90.82(15)
N2 Pt1 Pb1 95.20(15)
C32 Pt2 C35 95.9(3)
C32 Pt2 N3 80.9(3)
C35 Pt2 N3 176.3(3)
C32 Pt2 N4 172.6(2)
C35 Pt2 N4 90.1(3)
N3 Pt2 N4 92.9(2)
C32 Pt2 Pb1 88.58(19)
C35 Pt2 Pb1 97.42(19)
N3 Pt2 Pb1 84.50(15)
N4 Pt2 Pb1 94.81(15)
S2 Pb1 S1 96.16(8)
S2 Pb1 Pt1 99.70(4)
S1 Pb1 Pt1 80.16(4)
S2 Pb1 Pt2 79.78(5)
S1 Pb1 Pt2 109.96(4)
Pt1 Pb1 Pt2 169.881(12)
N1 C2 C3 122.1(8)
N1 C2 H2 119
C3 C2 H2 119
C4 C3 C2 119.6(9)
C4 C3 H3 120.2
C2 C3 H3 120.2
C3 C4 C5 118.9(8)
C3 C4 H4 120.6
C5 C4 H4 120.6
C4 C5 C12 121.0(8)
C4 C5 H5 119.5
C12 C5 H5 119.5
C7 C6 C11 121.1(8)
C7 C6 H6 119.4
C11 C6 H6 119.4
C6 C7 C8 119.8(7)
C6 C7 H7 120.1
C8 C7 H7 120.1
C7 C8 C9 120.2(9)
C7 C8 H8 119.9
C9 C8 H8 119.9
C10 C9 C8 120.6(8)
C10 C9 H9 119.7
C8 C9 H9 119.7
C9 C10 C11 118.8(7)
C9 C10 Pt1 127.8(6)
C11 C10 Pt1 113.4(5)
C6 C11 C10 119.4(8)
C6 C11 C12 123.7(7)
C10 C11 C12 116.8(6)
N1 C12 C5 119.2(8)
N1 C12 C11 113.8(6)
C5 C12 C11 126.9(8)
C18 C13 C14 113.2(6)
C18 C13 Pt1 125.7(5)
C14 C13 Pt1 121.0(5)
F14 C14 C13 119.3(6)
F14 C14 C15 115.9(6)
C13 C14 C15 124.7(7)
F15 C15 C16 118.7(7)
F15 C15 C14 121.7(7)
C16 C15 C14 119.5(7)
F16 C16 C15 120.6(7)
F16 C16 C17 120.6(8)
C15 C16 C17 118.8(7)
F17 C17 C16 120.2(7)
F17 C17 C18 120.6(7)
C16 C17 C18 119.2(7)
F18 C18 C13 120.7(6)
F18 C18 C17 114.8(7)
C13 C18 C17 124.5(7)
N2 C19 C20 119.5(7)
N2 C19 S1 123.3(5)
C20 C19 S1 117.1(6)
C21 C20 C19 119.8(8)
C21 C20 H20 120.1
C19 C20 H20 120.1
C20 C21 C22 119.7(8)
C20 C21 H21 120.1
C22 C21 H21 120.1
C23 C22 C21 119.0(8)
C23 C22 H22 120.5
C21 C22 H22 120.5
N2 C23 C22 122.3(8)
N2 C23 H23 118.8
C22 C23 H23 118.8
N3 C24 C25 122.4(7)
N3 C24 H24 118.8
C25 C24 H24 118.8
C24 C25 C26 118.1(7)
C24 C25 H25 121
C26 C25 H25 121
C27 C26 C25 119.5(7)
C27 C26 H26 120.3
C25 C26 H26 120.3
C26 C27 C34 119.9(7)
C26 C27 H27 120.1
C34 C27 H27 120.1
C29 C28 C33 119.7(7)
C29 C28 H28 120.1
C33 C28 H28 120.1
C28 C29 C30 120.6(7)
C28 C29 H29 119.7
C30 C29 H29 119.7
C29 C30 C31 119.7(7)
C29 C30 H30 120.2
C31 C30 H30 120.2
C32 C31 C30 120.8(7)
C32 C31 H31 119.6
C30 C31 H31 119.6
C31 C32 C33 117.9(6)
C31 C32 Pt2 128.1(5)
C33 C32 Pt2 114.0(5)
C28 C33 C32 121.2(7)
C28 C33 C34 122.8(6)
C32 C33 C34 116.0(6)
N3 C34 C27 120.4(7)
N3 C34 C33 114.2(6)
C27 C34 C33 125.3(6)
C40 C35 C36 114.8(6)
C40 C35 Pt2 124.8(5)
C36 C35 Pt2 120.3(5)
F36 C36 C35 120.8(7)
F36 C36 C37 116.4(6)
C35 C36 C37 122.9(7)
F37 C37 C38 119.1(7)
F37 C37 C36 120.7(7)
C38 C37 C36 120.2(7)
F38 C38 C37 121.2(7)
F38 C38 C39 120.3(7)
C37 C38 C39 118.5(7)
F39 C39 C40 121.9(7)
F39 C39 C38 118.9(7)
C40 C39 C38 119.2(7)
F40 C40 C35 120.9(6)
F40 C40 C39 114.6(6)
C35 C40 C39 124.4(7)
N4 C41 C42 119.6(7)
N4 C41 S2 122.8(6)
C42 C41 S2 117.6(6)
C43 C42 C41 120.7(8)
C43 C42 H42 119.6
C41 C42 H42 119.6
C42 C43 C44 119.4(8)
C42 C43 H43 120.3
C44 C43 H43 120.3
C45 C44 C43 118.3(7)
C45 C44 H44 120.9
C43 C44 H44 120.9
C44 C45 N4 124.1(7)
C44 C45 H45 117.9
N4 C45 H45 117.9
C2 N1 C12 119.1(6)
C2 N1 Pt1 126.1(5)
C12 N1 Pt1 114.7(5)
C19 N2 C23 119.5(6)
C19 N2 Pt1 127.0(4)
C23 N2 Pt1 113.5(5)
C24 N3 C34 119.7(6)
C24 N3 Pt2 125.4(5)
C34 N3 Pt2 114.9(5)
C41 N4 C45 117.8(6)
C41 N4 Pt2 126.8(5)
C45 N4 Pt2 115.2(5)
C19 S1 Pb1 107.3(2)
C41 S2 Pb1 109.8(3)
Cl3A C46A Cl2A 114.9(6)
Cl3A C46A Cl1A 111.0(6)
Cl2A C46A Cl1A 109.3(5)
Cl3A C46A H46A 107.1
Cl2A C46A H46A 107.1
Cl1A C46A H46A 107.1
Cl4A C47A Cl5A 117.9(9)
Cl4A C47A Cl6A 110.3(7)
Cl5A C47A Cl6A 108.6(7)
Cl4A C47A H47A 106.5
Cl5A C47A H47A 106.5
Cl6A C47A H47A 106.5

loop_
_geom_bond_atom_site_label_1
_geom_bond_atom_site_label_2
_geom_bond_distance
_geom_bond_site_symmetry_2
Pt1 C10 2.016(6) .
Pt1 C13 2.027(7) .
Pt1 N1 2.067(6) .
Pt1 N2 2.148(5) .
Pt1 Pb1 2.8326(4) .
Pt2 C32 2.013(7) .
Pt2 C35 2.045(7) .
Pt2 N3 2.084(5) .
Pt2 N4 2.120(6) .
Pt2 Pb1 2.8998(4) .
Pb1 S2 2.691(2) .
Pb1 S1 2.7670(19) .
C2 N1 1.336(10) .
C2 C3 1.394(11) .
C2 H2 0.93 .
C3 C4 1.363(13) .
C3 H3 0.93 .
C4 C5 1.366(14) .
C4 H4 0.93 .
C5 C12 1.401(11) .
C5 H5 0.93 .
C6 C7 1.362(13) .
C6 C11 1.403(10) .
C6 H6 0.93 .
C7 C8 1.383(14) .
C7 H7 0.93 .
C8 C9 1.404(10) .
C8 H8 0.93 .
C9 C10 1.381(11) .
C9 H9 0.93 .
C10 C11 1.410(10) .
C11 C12 1.457(12) .
C12 N1 1.375(9) .
C13 C18 1.381(10) .
C13 C14 1.382(9) .
C14 F14 1.366(9) .
C14 C15 1.389(10) .
C15 F15 1.336(8) .
C15 C16 1.373(12) .
C16 F16 1.331(9) .
C16 C17 1.377(11) .
C17 F17 1.347(9) .
C17 C18 1.399(11) .
C18 F18 1.361(8) .
C19 N2 1.341(9) .
C19 C20 1.404(10) .
C19 S1 1.750(7) .
C20 C21 1.361(13) .
C20 H20 0.93 .
C21 C22 1.361(14) .
C21 H21 0.93 .
C22 C23 1.360(11) .
C22 H22 0.93 .
C23 N2 1.346(9) .
C23 H23 0.93 .
C24 N3 1.335(9) .
C24 C25 1.384(11) .
C24 H24 0.93 .
C25 C26 1.389(12) .
C25 H25 0.93 .
C26 C27 1.371(11) .
C26 H26 0.93 .
C27 C34 1.389(10) .
C27 H27 0.93 .
C28 C29 1.372(11) .
C28 C33 1.392(10) .
C28 H28 0.93 .
C29 C30 1.390(12) .
C29 H29 0.93 .
C30 C31 1.400(11) .
C30 H30 0.93 .
C31 C32 1.395(10) .
C31 H31 0.93 .
C32 C33 1.408(9) .
C33 C34 1.487(10) .
C34 N3 1.350(9) .
C35 C40 1.371(9) .
C35 C36 1.382(10) .
C36 F36 1.352(8) .
C36 C37 1.388(11) .
C37 F37 1.348(9) .
C37 C38 1.374(12) .
C38 F38 1.336(9) .
C38 C39 1.384(11) .
C39 F39 1.346(8) .
C39 C40 1.378(10) .
C40 F40 1.362(8) .
C41 N4 1.361(9) .
C41 C42 1.398(11) .
C41 S2 1.747(8) .
C42 C43 1.370(12) .
C42 H42 0.93 .
C43 C44 1.374(13) .
C43 H43 0.93 .
C44 C45 1.351(11) .
C44 H44 0.93 .
C45 N4 1.366(8) .
C45 H45 0.93 .
C46A Cl3A 1.699(10) .
C46A Cl2A 1.718(10) .
C46A Cl1A 1.793(10) .
C46A H46A 0.98 .
C47A Cl4A 1.692(15) .
C47A Cl5A 1.726(13) .
C47A Cl6A 1.780(13) .
C47A H47A 0.98 .
Cl5B Cl5B 2.41(3) 2_565
